data_7718449
loop_
_publ_author_name
'Kakoulidou, Chrisoula'
'Hatzidimitriou, Antonios G.'
'Psomas, George'

_publ_section_title
;
 Copper(II) complexes with
 (<i>E</i>)-4-(2-(pyridin-2-ylmethylene)hydrazinyl)quinazoline and
 non-steroidal anti-inflammatory drugs: structure and biological
 evaluation.
;
_journal_issue 17
_journal_name_full 'Dalton transactions (Cambridge, England : 2003)'
_journal_page_first 7115
_journal_page_last 7129
_journal_paper_doi 10.1039/d5dt00435g
_journal_volume 54
_journal_year 2025
_chemical_absolute_configuration ad
_chemical_formula_moiety 'C28 H20 Cl2 Cu1 N6 O2'
_chemical_formula_sum 'C28 H20 Cl2 Cu N6 O2'
_chemical_formula_weight 606.96
_space_group_IT_number 19
_space_group_name_Hall 'P 2ac 2ab'
_space_group_name_H-M_alt 'P 21 21 21'
_symmetry_cell_setting orthorhombic
_symmetry_space_group_name_H-M 'P 21 21 21'
_atom_sites_solution_hydrogens difmap
_atom_sites_solution_primary other
_audit_update_record
;
2025-01-21 deposited with the CCDC.	2025-03-28 downloaded from the CCDC.
;
_cell_angle_alpha 90
_cell_angle_beta 90
_cell_angle_gamma 90
_cell_formula_units_Z 4
_cell_length_a 7.802(2)
_cell_length_b 16.079(5)
_cell_length_c 21.082(7)
_cell_measurement_reflns_used 232
_cell_measurement_temperature 295
_cell_measurement_theta_max 20
_cell_measurement_theta_min 10
_cell_volume 2644.7(14)
_computing_cell_refinement 'Apex2 (Bruker AXS, 2006)'
_computing_data_collection 'Apex2 (Bruker AXS, 2006)'
_computing_data_reduction 'Apex2 (Bruker AXS, 2006)'
_computing_molecular_graphics 'CAMERON (Watkin et al., 1996)'
_computing_publication_material 'CRYSTALS (Betteridge et al., 2003)'
_computing_structure_refinement 'CRYSTALS (Betteridge et al., 2003)'
_computing_structure_solution 'Superflip (Palatinus & Chapuis, 2007)'
_diffrn_ambient_temperature 295
_diffrn_measured_fraction_theta_full 0.996
_diffrn_measured_fraction_theta_max 0.991
_diffrn_measurement_device Area
_diffrn_measurement_device_type 'Bruker Kappa Apex2'
_diffrn_measurement_method '\f & \w scans'
_diffrn_radiation_monochromator graphite
_diffrn_radiation_type 'Mo K\a'
_diffrn_radiation_wavelength 0.71073
_diffrn_reflns_av_R_equivalents 0.061
_diffrn_reflns_limit_h_max 9
_diffrn_reflns_limit_h_min -9
_diffrn_reflns_limit_k_max 19
_diffrn_reflns_limit_k_min 0
_diffrn_reflns_limit_l_max 25
_diffrn_reflns_limit_l_min 0
_diffrn_reflns_number 25639
_diffrn_reflns_theta_full 25.374
_diffrn_reflns_theta_max 25.892
_diffrn_reflns_theta_min 1.593
_diffrn_standards_number 0
_exptl_absorpt_coefficient_mu 1.067
_exptl_absorpt_correction_T_max 0.88
_exptl_absorpt_correction_T_min 0.82
_exptl_absorpt_correction_type numerical
_exptl_absorpt_process_details
; 
 Analytical Absorption (De Meulenaer & Tompa, 1965) 
;
_exptl_crystal_colour pink
_exptl_crystal_density_diffrn 1.524
_exptl_crystal_density_method 'not measured'
_exptl_crystal_description prism
_exptl_crystal_F_000 1236
_exptl_crystal_size_max 0.210
_exptl_crystal_size_mid 0.190
_exptl_crystal_size_min 0.120
_refine_diff_density_max 0.30
_refine_diff_density_min -0.32
_refine_ls_abs_structure_details 'Flack (1983), 3004 Friedel-pairs'
_refine_ls_abs_structure_Flack -0.002(17)
_refine_ls_extinction_method None
_refine_ls_goodness_of_fit_ref 0.9999
_refine_ls_hydrogen_treatment constr
_refine_ls_matrix_type full
_refine_ls_number_parameters 353
_refine_ls_number_reflns 3819
_refine_ls_number_restraints 0
_refine_ls_R_factor_all 0.0723
_refine_ls_R_factor_gt 0.0433
_refine_ls_shift/su_max 0.0006427
_refine_ls_shift/su_mean 0.0000405
_refine_ls_structure_factor_coef Fsqd
_refine_ls_weighting_details
;
 Method= Quasi-Unit weights 
 W = 1.0 or 1./4Fsq 
;
_refine_ls_weighting_scheme calc
_refine_ls_wR_factor_all 0.0869
_refine_ls_wR_factor_gt 0.0701
_refine_ls_wR_factor_ref 0.0701
_reflns_limit_h_max 9
_reflns_limit_h_min -9
_reflns_limit_k_max 19
_reflns_limit_k_min 0
_reflns_limit_l_max 25
_reflns_limit_l_min 0
_reflns_number_gt 3819
_reflns_number_total 5080
_reflns_threshold_expression I>2.0\s(I)
_oxford_diffrn_Wilson_B_factor 2.83
_oxford_diffrn_Wilson_scale 240.69
_oxford_refine_ls_r_factor_ref 0.0433
_oxford_refine_ls_scale 0.089188(17)
_oxford_reflns_number_all 5059
_oxford_reflns_threshold_expression_ref I>2.0\s(I)
_cod_data_source_file d5dt00435g2.cif
_cod_data_source_block I_CCDC3
_cod_depositor_comments
;
The following automatic conversions were performed:

data item '_atom_sites_solution_primary' value 'Other' was changed to
'other' in accordance with the
/home/data/users/saulius/crontab/automatic-downloads/rss-feeds/RSC/lib/dictionaries/cif_core.dic
dictionary named 'cif_core.dic' version 2.4.2 last updated on
2011-04-26.

Automatic conversion script
Id: cif_fix_values 8170 2020-07-09 18:12:32Z antanas 

 Adding full bibliography for 7718446--7718449.cif.
;
_cod_original_sg_symbol_H-M 'P 21 21 21 '
_cod_original_formula_sum 'C28 H20 Cl2 Cu1 N6 O2'
_cod_database_code 7718449

loop_
_symmetry_equiv_pos_as_xyz
x,y,z
x+1/2,-y+1/2,-z
-x,y+1/2,-z+1/2
-x+1/2,-y,z+1/2

loop_
_atom_site_label
_atom_site_type_symbol
_atom_site_fract_x
_atom_site_fract_y
_atom_site_fract_z
_atom_site_U_iso_or_equiv
_atom_site_occupancy
_atom_site_adp_type
_atom_site_refinement_flags_posn
_atom_site_refinement_flags_adp
_atom_site_refinement_flags_occupancy
_atom_site_disorder_assembly
_atom_site_disorder_group
_atom_site_attached_hydrogens
Cu1 Cu 0.62102(7) 0.35413(3) 0.42467(3) 0.0329 1.0000 Uani . . . . . .
O1 O 0.7812(4) 0.42654(18) 0.46704(15) 0.0394 1.0000 Uani . . . . . .
O2 O 0.9137(5) 0.4326(2) 0.37436(18) 0.0594 1.0000 Uani . . . . . .
N1 N 0.2225(5) 0.2561(2) 0.55399(16) 0.0295 1.0000 Uani . . . . . .
N2 N 0.4167(4) 0.3479(2) 0.50194(15) 0.0315 1.0000 Uani . . . . . .
N3 N 0.0469(5) 0.3018(2) 0.63784(19) 0.0383 1.0000 Uani . . . . . .
N4 N 0.0130(5) 0.2183(2) 0.63866(18) 0.0363 1.0000 Uani . . . . . .
N5 N -0.0017(5) 0.0588(2) 0.6305(2) 0.0396 1.0000 Uani . . . . . .
N6 N 0.9408(5) 0.6111(2) 0.3336(2) 0.0490 1.0000 Uani . . . . . .
C1 C 0.3429(5) 0.2765(3) 0.5114(2) 0.0292 1.0000 Uani . . . . . .
C2 C 0.3563(6) 0.4135(3) 0.5408(2) 0.0333 1.0000 Uani . . . . . .
C3 C 0.4326(6) 0.4917(3) 0.5360(2) 0.0427 1.0000 Uani . . . . . .
C4 C 0.3705(8) 0.5567(3) 0.5713(3) 0.0504 1.0000 Uani . . . . . .
C5 C 0.2358(8) 0.5455(3) 0.6124(3) 0.0495 1.0000 Uani . . . . . .
C6 C 0.1614(7) 0.4692(3) 0.6193(2) 0.0415 1.0000 Uani . . . . . .
C7 C 0.2238(6) 0.4015(3) 0.5832(2) 0.0325 1.0000 Uani . . . . . .
C8 C 0.1578(5) 0.3181(3) 0.5922(2) 0.0336 1.0000 Uani . . . . . .
C9 C -0.0757(6) 0.1849(3) 0.6821(2) 0.0427 1.0000 Uani . . . . . .
C10 C -0.0947(7) 0.0958(3) 0.6784(2) 0.0437 1.0000 Uani . . . . . .
C11 C -0.1902(7) 0.0482(4) 0.7204(3) 0.0596 1.0000 Uani . . . . . .
C12 C -0.1905(7) -0.0361(4) 0.7148(3) 0.0593 1.0000 Uani . . . . . .
C13 C -0.0969(7) -0.0733(3) 0.6676(3) 0.0558 1.0000 Uani . . . . . .
C14 C -0.0068(6) -0.0236(3) 0.6262(3) 0.0479 1.0000 Uani . . . . . .
C15 C 0.8944(6) 0.4567(2) 0.4304(3) 0.0398 1.0000 Uani . . . . . .
C16 C 0.9937(6) 0.5311(3) 0.4534(2) 0.0425 1.0000 Uani . . . . . .
C17 C 0.8853(7) 0.6074(3) 0.4467(2) 0.0427 1.0000 Uani . . . . . .
C18 C 0.7965(7) 0.6395(4) 0.4983(2) 0.0553 1.0000 Uani . . . . . .
C19 C 0.6910(8) 0.7068(3) 0.4937(3) 0.0642 1.0000 Uani . . . . . .
C20 C 0.6654(7) 0.7431(3) 0.4351(3) 0.0633 1.0000 Uani . . . . . .
C21 C 0.7509(7) 0.7137(3) 0.3824(3) 0.0507 1.0000 Uani . . . . . .
C22 C 0.8573(6) 0.6451(3) 0.3877(2) 0.0432 1.0000 Uani . . . . . .
C23 C 0.9396(6) 0.6494(3) 0.2746(2) 0.0464 1.0000 Uani . . . . . .
C24 C 0.8724(8) 0.6104(3) 0.2212(3) 0.0560 1.0000 Uani . . . . . .
C25 C 0.8713(8) 0.6483(5) 0.1618(2) 0.0684 1.0000 Uani . . . . . .
C26 C 0.9433(8) 0.7248(4) 0.1551(3) 0.0718 1.0000 Uani . . . . . .
C27 C 1.0146(8) 0.7642(4) 0.2045(3) 0.0660 1.0000 Uani . . . . . .
C28 C 1.0154(7) 0.7274(3) 0.2641(3) 0.0539 1.0000 Uani . . . . . .
Cl1 Cl 0.7854(2) 0.51110(11) 0.22936(8) 0.0802 1.0000 Uani . . . . . .
Cl2 Cl 1.1228(3) 0.77629(9) 0.32559(8) 0.0821 1.0000 Uani . . . . . .
H11 H 0.3787 0.2333 0.4865 0.0343 1.0000 Uiso R . . . . .
H31 H 0.5243 0.4988 0.5092 0.0517 1.0000 Uiso R . . . . .
H41 H 0.4251 0.6081 0.5673 0.0611 1.0000 Uiso R . . . . .
H51 H 0.1933 0.5905 0.6347 0.0599 1.0000 Uiso R . . . . .
H61 H 0.0696 0.4617 0.6474 0.0506 1.0000 Uiso R . . . . .
H62 H 0.9599 0.5583 0.3342 0.0599 1.0000 Uiso R . . . . .
H91 H -0.1239 0.2150 0.7170 0.0513 1.0000 Uiso R . . . . .
H111 H -0.2527 0.0738 0.7517 0.0709 1.0000 Uiso R . . . . .
H121 H -0.2542 -0.0684 0.7432 0.0734 1.0000 Uiso R . . . . .
H131 H -0.0953 -0.1304 0.6627 0.0679 1.0000 Uiso R . . . . .
H141 H 0.0531 -0.0489 0.5940 0.0579 1.0000 Uiso R . . . . .
H161 H 1.0183 0.5248 0.4984 0.0515 1.0000 Uiso R . . . . .
H162 H 1.0986 0.5385 0.4306 0.0522 1.0000 Uiso R . . . . .
H181 H 0.8097 0.6134 0.5375 0.0658 1.0000 Uiso R . . . . .
H191 H 0.6367 0.7285 0.5296 0.0768 1.0000 Uiso R . . . . .
H201 H 0.5916 0.7882 0.4314 0.0762 1.0000 Uiso R . . . . .
H211 H 0.7371 0.7396 0.3436 0.0610 1.0000 Uiso R . . . . .
H251 H 0.8233 0.6219 0.1274 0.0820 1.0000 Uiso R . . . . .
H261 H 0.9424 0.7506 0.1156 0.0874 1.0000 Uiso R . . . . .
H271 H 1.0647 0.8154 0.1996 0.0802 1.0000 Uiso R . . . . .

loop_
_atom_site_aniso_label
_atom_site_aniso_U_11
_atom_site_aniso_U_22
_atom_site_aniso_U_33
_atom_site_aniso_U_23
_atom_site_aniso_U_13
_atom_site_aniso_U_12
Cu1 0.0345(2) 0.0278(2) 0.0365(3) 0.0060(3) -0.0050(3) -0.0001(3)
O1 0.043(2) 0.0336(18) 0.042(2) 0.0064(15) -0.0094(16) -0.0091(15)
O2 0.073(3) 0.042(2) 0.063(2) -0.0109(18) 0.019(2) -0.0087(19)
N1 0.033(2) 0.0212(18) 0.035(2) -0.0005(16) -0.0042(17) 0.0024(16)
N2 0.032(2) 0.0245(17) 0.0377(19) 0.0014(17) 0.0004(15) 0.0019(17)
N3 0.045(2) 0.030(2) 0.040(2) 0.0029(18) 0.008(2) 0.0057(17)
N4 0.033(2) 0.043(2) 0.034(2) 0.0060(19) 0.0089(19) 0.0022(18)
N5 0.031(2) 0.044(2) 0.044(2) 0.018(2) 0.001(2) 0.0017(18)
N6 0.062(3) 0.034(2) 0.051(3) 0.011(2) 0.014(2) 0.010(2)
C1 0.026(3) 0.027(2) 0.035(2) 0.0001(19) -0.004(2) 0.0021(18)
C2 0.037(3) 0.026(2) 0.036(3) -0.0032(19) -0.011(2) 0.003(2)
C3 0.051(3) 0.031(2) 0.046(3) -0.002(2) 0.002(2) -0.002(2)
C4 0.074(3) 0.028(2) 0.050(3) 0.000(2) -0.005(4) -0.006(3)
C5 0.075(4) 0.027(3) 0.047(3) -0.007(2) 0.008(3) 0.002(3)
C6 0.054(4) 0.035(3) 0.036(3) -0.002(2) 0.001(2) 0.004(2)
C7 0.034(2) 0.028(2) 0.036(3) -0.002(2) -0.007(2) 0.0010(19)
C8 0.028(3) 0.033(2) 0.040(3) -0.0003(19) -0.001(2) 0.0055(19)
C9 0.040(3) 0.051(3) 0.037(3) 0.004(2) 0.002(2) -0.002(2)
C10 0.035(3) 0.058(3) 0.037(3) 0.008(2) 0.000(3) -0.004(3)
C11 0.055(4) 0.078(4) 0.045(3) 0.018(3) 0.008(3) -0.011(3)
C12 0.057(4) 0.063(4) 0.058(4) 0.024(3) -0.005(3) -0.028(3)
C13 0.050(4) 0.055(3) 0.063(4) 0.021(3) -0.004(3) -0.014(3)
C14 0.042(3) 0.048(3) 0.055(3) 0.015(3) -0.001(3) -0.006(2)
C15 0.040(3) 0.026(2) 0.053(3) 0.003(2) -0.004(3) 0.002(2)
C16 0.044(3) 0.037(3) 0.046(3) 0.005(2) -0.001(2) -0.013(2)
C17 0.046(3) 0.028(2) 0.053(3) -0.002(2) 0.004(3) -0.007(3)
C18 0.074(4) 0.040(3) 0.052(3) -0.005(3) 0.006(3) -0.019(3)
C19 0.085(5) 0.043(3) 0.064(4) -0.011(3) 0.027(3) -0.004(3)
C20 0.079(5) 0.034(3) 0.076(4) 0.007(3) 0.020(4) 0.000(3)
C21 0.065(4) 0.029(3) 0.058(4) 0.011(3) 0.015(3) 0.006(3)
C22 0.048(3) 0.028(2) 0.054(3) 0.004(3) 0.007(2) 0.000(3)
C23 0.052(3) 0.041(3) 0.046(3) 0.007(3) 0.017(2) 0.015(3)
C24 0.050(3) 0.057(3) 0.062(4) 0.004(3) 0.015(3) 0.014(3)
C25 0.056(3) 0.094(4) 0.055(3) 0.001(4) 0.012(3) 0.022(5)
C26 0.069(4) 0.082(5) 0.065(4) 0.020(4) 0.021(4) 0.022(4)
C27 0.061(4) 0.066(4) 0.071(4) 0.014(4) 0.032(4) 0.011(3)
C28 0.058(4) 0.047(3) 0.057(4) 0.011(3) 0.021(3) 0.011(3)
Cl1 0.0842(12) 0.0726(11) 0.0839(12) -0.0124(10) 0.0033(10) -0.0055(9)
Cl2 0.1030(13) 0.0538(9) 0.0895(12) 0.0047(8) 0.0110(12) -0.0177(10)

loop_
_atom_type_symbol
_atom_type_scat_dispersion_real
_atom_type_scat_dispersion_imag
_atom_type_scat_Cromer_Mann_a1
_atom_type_scat_Cromer_Mann_b1
_atom_type_scat_Cromer_Mann_a2
_atom_type_scat_Cromer_Mann_b2
_atom_type_scat_Cromer_Mann_a3
_atom_type_scat_Cromer_Mann_b3
_atom_type_scat_Cromer_Mann_a4
_atom_type_scat_Cromer_Mann_b4
_atom_type_scat_Cromer_Mann_c
_atom_type_scat_source
C 0.0033 0.0016 2.3100 20.8439 1.0200 10.2075 1.5886 0.5687 0.8650 51.6512 0.2156 'International Tables Vol C 4.2.6.8 and 6.1.1.4'
H 0.0000 0.0000 0.4930 10.5109 0.3229 26.1257 0.1402 3.1424 0.0408 57.7998 0.0030 'International Tables Vol C 4.2.6.8 and 6.1.1.4'
N 0.0061 0.0033 12.2126 0.0057 3.1322 9.8933 2.0125 28.9975 1.1663 0.5826 -11.5290 'International Tables Vol C 4.2.6.8 and 6.1.1.4'
O 0.0106 0.0060 3.0485 13.2771 2.2868 5.7011 1.5463 0.3239 0.8670 32.9089 0.2508 'International Tables Vol C 4.2.6.8 and 6.1.1.4'
Cl 0.1484 0.1585 11.4604 0.0104 7.1964 1.1662 6.2556 18.5194 1.6455 47.7784 -9.5574 'International Tables Vol C 4.2.6.8 and 6.1.1.4'
Cu 0.3201 1.2651 13.3380 3.5828 7.1676 0.2470 5.6158 11.3966 1.6735 64.8126 1.1910 'International Tables Vol C 4.2.6.8 and 6.1.1.4'

loop_
_geom_angle_atom_site_label_1
_geom_angle_site_symmetry_1
_geom_angle_atom_site_label_2
_geom_angle_site_symmetry_2
_geom_angle_atom_site_label_3
_geom_angle_site_symmetry_3
_geom_angle
_geom_angle_publ_flag
N5 2_556 Cu1 . N1 2_556 156.65(16) yes
N5 2_556 Cu1 . N4 2_556 79.58(15) yes
N1 2_556 Cu1 . N4 2_556 78.25(15) yes
N5 2_556 Cu1 . O1 . 98.79(15) yes
N1 2_556 Cu1 . O1 . 100.08(14) yes
N4 2_556 Cu1 . O1 . 162.26(15) yes
N5 2_556 Cu1 . N2 . 96.24(14) yes
N1 2_556 Cu1 . N2 . 94.43(13) yes
N4 2_556 Cu1 . N2 . 99.19(15) yes
O1 . Cu1 . N2 . 98.55(14) yes
Cu1 . O1 . C15 . 113.6(3) yes
Cu1 2_456 N1 . C1 . 130.3(3) yes
Cu1 2_456 N1 . C8 . 111.5(3) yes
C1 . N1 . C8 . 118.2(4) yes
Cu1 . N2 . C1 . 117.3(3) yes
Cu1 . N2 . C2 . 127.8(3) yes
C1 . N2 . C2 . 114.9(4) yes
N4 . N3 . C8 . 109.3(4) yes
N3 . N4 . Cu1 2_456 119.4(3) yes
N3 . N4 . C9 . 122.0(4) yes
Cu1 2_456 N4 . C9 . 118.3(3) yes
Cu1 2_456 N5 . C10 . 111.5(3) yes
Cu1 2_456 N5 . C14 . 130.9(4) yes
C10 . N5 . C14 . 117.6(4) yes
C22 . N6 . C23 . 123.0(4) yes
C22 . N6 . H62 . 116.5 no
C23 . N6 . H62 . 116.7 no
N1 . C1 . N2 . 129.0(4) yes
N1 . C1 . H11 . 114.4 no
N2 . C1 . H11 . 116.6 no
N2 . C2 . C3 . 119.1(4) yes
N2 . C2 . C7 . 121.3(4) yes
C3 . C2 . C7 . 119.5(4) yes
C2 . C3 . C4 . 119.7(5) yes
C2 . C3 . H31 . 119.3 no
C4 . C3 . H31 . 121.0 no
C3 . C4 . C5 . 120.9(4) yes
C3 . C4 . H41 . 117.7 no
C5 . C4 . H41 . 121.4 no
C4 . C5 . C6 . 120.6(5) yes
C4 . C5 . H51 . 119.5 no
C6 . C5 . H51 . 119.9 no
C5 . C6 . C7 . 119.3(5) yes
C5 . C6 . H61 . 120.4 no
C7 . C6 . H61 . 120.3 no
C6 . C7 . C2 . 119.9(4) yes
C6 . C7 . C8 . 121.4(4) yes
C2 . C7 . C8 . 118.6(4) yes
C7 . C8 . N1 . 117.6(4) yes
C7 . C8 . N3 . 120.7(4) yes
N1 . C8 . N3 . 121.5(4) yes
N4 . C9 . C10 . 116.0(5) yes
N4 . C9 . H91 . 123.7 no
C10 . C9 . H91 . 120.2 no
C9 . C10 . N5 . 114.4(5) yes
C9 . C10 . C11 . 124.6(6) yes
N5 . C10 . C11 . 120.8(5) yes
C10 . C11 . C12 . 119.6(6) yes
C10 . C11 . H111 . 119.9 no
C12 . C11 . H111 . 120.5 no
C11 . C12 . C13 . 119.8(5) yes
C11 . C12 . H121 . 119.9 no
C13 . C12 . H121 . 120.3 no
C12 . C13 . C14 . 118.5(5) yes
C12 . C13 . H131 . 121.4 no
C14 . C13 . H131 . 120.0 no
C13 . C14 . N5 . 123.5(5) yes
C13 . C14 . H141 . 118.0 no
N5 . C14 . H141 . 118.5 no
O1 . C15 . O2 . 122.7(4) yes
O1 . C15 . C16 . 117.7(4) yes
O2 . C15 . C16 . 119.2(5) yes
C15 . C16 . C17 . 109.3(4) yes
C15 . C16 . H161 . 109.5 no
C17 . C16 . H161 . 106.7 no
C15 . C16 . H162 . 112.2 no
C17 . C16 . H162 . 109.6 no
H161 . C16 . H162 . 109.5 no
C16 . C17 . C18 . 120.9(5) yes
C16 . C17 . C22 . 121.7(4) yes
C18 . C17 . C22 . 117.2(5) yes
C17 . C18 . C19 . 122.7(5) yes
C17 . C18 . H181 . 118.1 no
C19 . C18 . H181 . 119.2 no
C18 . C19 . C20 . 119.1(5) yes
C18 . C19 . H191 . 120.8 no
C20 . C19 . H191 . 120.1 no
C19 . C20 . C21 . 120.4(5) yes
C19 . C20 . H201 . 119.6 no
C21 . C20 . H201 . 119.9 no
C20 . C21 . C22 . 119.9(5) yes
C20 . C21 . H211 . 120.1 no
C22 . C21 . H211 . 120.1 no
N6 . C22 . C17 . 118.3(4) yes
N6 . C22 . C21 . 121.1(4) yes
C17 . C22 . C21 . 120.6(5) yes
N6 . C23 . C24 . 121.9(5) yes
N6 . C23 . C28 . 122.2(5) yes
C24 . C23 . C28 . 115.8(5) yes
C23 . C24 . C25 . 122.1(5) yes
C23 . C24 . Cl1 . 118.7(4) yes
C25 . C24 . Cl1 . 119.1(5) yes
C24 . C25 . C26 . 119.2(6) yes
C24 . C25 . H251 . 120.6 no
C26 . C25 . H251 . 120.2 no
C25 . C26 . C27 . 121.1(6) yes
C25 . C26 . H261 . 119.6 no
C27 . C26 . H261 . 119.3 no
C26 . C27 . C28 . 120.3(6) yes
C26 . C27 . H271 . 120.8 no
C28 . C27 . H271 . 118.9 no
C23 . C28 . C27 . 121.4(6) yes
C23 . C28 . Cl2 . 119.4(4) yes
C27 . C28 . Cl2 . 119.1(5) yes

loop_
_geom_bond_atom_site_label_1
_geom_bond_site_symmetry_1
_geom_bond_atom_site_label_2
_geom_bond_site_symmetry_2
_geom_bond_distance
_geom_bond_publ_flag
Cu1 . N5 2_556 2.056(4) yes
Cu1 . N1 2_556 1.993(3) yes
Cu1 . N4 2_556 1.962(4) yes
Cu1 . O1 . 1.927(3) yes
Cu1 . N2 . 2.281(3) yes
O1 . C15 . 1.270(6) yes
O2 . C15 . 1.252(6) yes
N1 . C1 . 1.340(5) yes
N1 . C8 . 1.377(5) yes
N2 . C1 . 1.299(5) yes
N2 . C2 . 1.417(5) yes
N3 . N4 . 1.368(5) yes
N3 . C8 . 1.321(5) yes
N4 . C9 . 1.267(6) yes
N5 . C10 . 1.378(6) yes
N5 . C14 . 1.329(6) yes
N6 . C22 . 1.421(6) yes
N6 . C23 . 1.389(6) yes
N6 . H62 . 0.862 no
C1 . H11 . 0.915 no
C2 . C3 . 1.395(6) yes
C2 . C7 . 1.380(7) yes
C3 . C4 . 1.371(6) yes
C3 . H31 . 0.919 no
C4 . C5 . 1.374(7) yes
C4 . H41 . 0.934 no
C5 . C6 . 1.365(6) yes
C5 . H51 . 0.924 no
C6 . C7 . 1.413(6) yes
C6 . H61 . 0.938 no
C7 . C8 . 1.450(6) yes
C9 . C10 . 1.443(6) yes
C9 . H91 . 0.959 no
C10 . C11 . 1.386(7) yes
C11 . C12 . 1.361(8) yes
C11 . H111 . 0.918 no
C12 . C13 . 1.372(8) yes
C12 . H121 . 0.936 no
C13 . C14 . 1.376(7) yes
C13 . H131 . 0.923 no
C14 . H141 . 0.920 no
C15 . C16 . 1.505(6) yes
C16 . C17 . 1.496(6) yes
C16 . H161 . 0.973 no
C16 . H162 . 0.956 no
C17 . C18 . 1.390(7) yes
C17 . C22 . 1.402(6) yes
C18 . C19 . 1.364(8) yes
C18 . H181 . 0.930 no
C19 . C20 . 1.382(8) yes
C19 . H191 . 0.933 no
C20 . C21 . 1.380(7) yes
C20 . H201 . 0.929 no
C21 . C22 . 1.385(7) yes
C21 . H211 . 0.924 no
C23 . C24 . 1.390(7) yes
C23 . C28 . 1.404(7) yes
C24 . C25 . 1.392(7) yes
C24 . Cl1 . 1.743(6) yes
C25 . C26 . 1.361(9) yes
C25 . H251 . 0.920 no
C26 . C27 . 1.340(8) yes
C26 . H261 . 0.930 no
C27 . C28 . 1.388(8) yes
C27 . H271 . 0.918 no
C28 . Cl2 . 1.732(6) yes

loop_
_geom_hbond_atom_site_label_D
_geom_hbond_site_symmetry_D
_geom_hbond_atom_site_label_H
_geom_hbond_site_symmetry_H
_geom_hbond_atom_site_label_A
_geom_hbond_site_symmetry_A
_geom_hbond_angle_DHA
_geom_hbond_distance_DH
_geom_hbond_distance_HA
_geom_hbond_distance_DA
_geom_hbond_publ_flag
C3 . H31 . O1 . 142 0.92 2.48 3.257(7) yes
N6 . H62 . O2 . 151 0.86 2.22 3.004(7) yes
C27 . H271 . O2 3_755 142 0.92 2.45 3.228(7) yes
